data_2242162
loop_
_publ_author_name
'Bano, Huma'
'Hussain, Shafqat'
'Khan, Khalid M.'
'Perveen, Shahnaz'
'Yousuf, Sammer'

_publ_section_title
;
 Crystal structure and Hirshfeld surface analysis of
 1-(4-bromophenyl)-2-{[5-(pyridin-3-yl)-1,3,4-oxadiazol-2-yl]sulfanyl}ethan-1-one
;
_journal_coeditor_code HB7660
_journal_issue 4
_journal_name_full 'Acta Crystallographica Section E'
_journal_page_first 623
_journal_page_last 626
_journal_paper_doi 10.1107/S2056989017004819
_journal_volume 73
_journal_year 2017
_chemical_formula_iupac 'C15 H10 Br N3 O2 S'
_chemical_formula_moiety 'C15 H10 Br N3 O2 S'
_chemical_formula_sum 'C15 H10 Br N3 O2 S'
_chemical_formula_weight 376.23
_chemical_name_systematic
;
1-(4-Bromophenyl)-2-{[5-(3-pyridinyl)-1,3,4-oxadiazol-2-yl]sulfanyl}-
1-ethanone
;
_space_group_IT_number 61
_symmetry_cell_setting orthorhombic
_symmetry_space_group_name_Hall '-P 2ac 2ab'
_symmetry_space_group_name_H-M 'P b c a'
_atom_sites_solution_hydrogens geom
_atom_sites_solution_primary direct
_atom_sites_solution_secondary difmap
_audit_creation_method SHELXL-97
_cell_angle_alpha 90.00
_cell_angle_beta 90.00
_cell_angle_gamma 90.00
_cell_formula_units_Z 8
_cell_length_a 11.9144(16)
_cell_length_b 8.3755(12)
_cell_length_c 30.382(4)
_cell_measurement_reflns_used 3887
_cell_measurement_temperature 273(2)
_cell_measurement_theta_max 22.92
_cell_measurement_theta_min 2.68
_cell_volume 3031.8(7)
_computing_cell_refinement
;
SAINT (Bruker, 2000)
;
_computing_data_collection
;
SMART (Bruker, 2000)
;
_computing_data_reduction
;
SAINT (Bruker, 2000)
;
_computing_molecular_graphics
;
SHELXTL (Sheldrick, 2008)
;
_computing_publication_material
;
SHELXTL (Sheldrick, 2008), PARST (Nardelli, 1995) and PLATON
(Spek, 2009)
;
_computing_structure_refinement
;
SHELXL97 (Sheldrick, 2008)
;
_computing_structure_solution
;
SHELXS97 (Sheldrick, 2008)
;
_diffrn_ambient_temperature 273(2)
_diffrn_measured_fraction_theta_full 0.979
_diffrn_measured_fraction_theta_max 0.979
_diffrn_measurement_device_type 'Bruker SMART APEX CCD'
_diffrn_measurement_method '\w scan'
_diffrn_radiation_monochromator graphite
_diffrn_radiation_source 'fine-focus sealed tube'
_diffrn_radiation_type MoK\a
_diffrn_radiation_wavelength 0.71073
_diffrn_reflns_av_R_equivalents 0.0375
_diffrn_reflns_av_sigmaI/netI 0.0245
_diffrn_reflns_limit_h_max 13
_diffrn_reflns_limit_h_min -14
_diffrn_reflns_limit_k_max 10
_diffrn_reflns_limit_k_min -10
_diffrn_reflns_limit_l_max 36
_diffrn_reflns_limit_l_min -36
_diffrn_reflns_number 16806
_diffrn_reflns_theta_full 25.50
_diffrn_reflns_theta_max 25.50
_diffrn_reflns_theta_min 1.34
_exptl_absorpt_coefficient_mu 2.859
_exptl_absorpt_correction_T_max 0.7458
_exptl_absorpt_correction_T_min 0.3468
_exptl_absorpt_correction_type multi-scan
_exptl_absorpt_process_details
;
(SADABS; Bruker, 2000)
;
_exptl_crystal_colour colorless
_exptl_crystal_density_diffrn 1.648
_exptl_crystal_density_method 'not measured'
_exptl_crystal_description block
_exptl_crystal_F_000 1504
_exptl_crystal_size_max 0.47
_exptl_crystal_size_mid 0.39
_exptl_crystal_size_min 0.11
_refine_diff_density_max 0.401
_refine_diff_density_min -0.247
_refine_ls_extinction_method none
_refine_ls_goodness_of_fit_ref 1.133
_refine_ls_hydrogen_treatment mixed
_refine_ls_matrix_type full
_refine_ls_number_parameters 199
_refine_ls_number_reflns 2765
_refine_ls_number_restraints 0
_refine_ls_restrained_S_all 1.133
_refine_ls_R_factor_all 0.0530
_refine_ls_R_factor_gt 0.0354
_refine_ls_shift/su_max 0.002
_refine_ls_shift/su_mean 0.000
_refine_ls_structure_factor_coef Fsqd
_refine_ls_weighting_details 'calc w=1/[\s^2^(Fo^2^)+(0.0639P)^2^+0.2380P] where P=(Fo^2^+2Fc^2^)/3'
_refine_ls_weighting_scheme calc
_refine_ls_wR_factor_gt 0.0930
_refine_ls_wR_factor_ref 0.1139
_reflns_number_gt 2106
_reflns_number_total 2765
_reflns_threshold_expression I>2\s(I)
_cod_data_source_file hb7660sup1.cif
_cod_data_source_block I
_cod_database_code 2242162

loop_
_symmetry_equiv_pos_as_xyz
'x, y, z'
'-x+1/2, -y, z+1/2'
'-x, y+1/2, -z+1/2'
'x+1/2, -y+1/2, -z'
'-x, -y, -z'
'x-1/2, y, -z-1/2'
'x, -y-1/2, z-1/2'
'-x-1/2, y-1/2, z'

loop_
_atom_site_type_symbol
_atom_site_label
_atom_site_fract_x
_atom_site_fract_y
_atom_site_fract_z
_atom_site_U_iso_or_equiv
_atom_site_adp_type
_atom_site_calc_flag
_atom_site_refinement_flags
_atom_site_occupancy
_atom_site_symmetry_multiplicity
Br Br1 0.32966(4) 1.17413(5) 0.651655(12) 0.0855(2) Uani d . 1 1
S S2 0.48889(6) 0.57198(9) 0.42780(3) 0.0573(2) Uani d . 1 1
O O1 0.58756(16) 0.7313(2) 0.49352(7) 0.0627(6) Uani d . 1 1
O O2 0.42221(15) 0.3878(2) 0.36429(6) 0.0519(5) Uani d . 1 1
N N1 0.2823(2) 0.4393(3) 0.40960(8) 0.0593(6) Uani d . 1 1
N N2 0.2436(2) 0.3373(3) 0.37529(9) 0.0632(7) Uani d . 1 1
N N3 0.4463(3) 0.0865(4) 0.25578(10) 0.0847(9) Uani d . 1 1
C C1 0.3327(2) 0.8827(4) 0.54232(11) 0.0561(7) Uani d . 1 1
H H1B 0.2798 0.8391 0.5233 0.067 Uiso calc R 1 1
C C2 0.2986(3) 0.9787(4) 0.57656(11) 0.0642(8) Uani d . 1 1
H H2B 0.2227 1.0005 0.5806 0.077 Uiso calc R 1 1
C C3 0.3762(3) 1.0418(3) 0.60463(9) 0.0561(7) Uani d . 1 1
C C4 0.4894(2) 1.0117(3) 0.59921(10) 0.0572(8) Uani d . 1 1
H H4A 0.5416 1.0550 0.6186 0.069 Uiso calc R 1 1
C C5 0.5238(2) 0.9178(3) 0.56513(10) 0.0528(7) Uani d . 1 1
H H5A 0.5999 0.8979 0.5612 0.063 Uiso calc R 1 1
C C6 0.4458(2) 0.8510(3) 0.53610(9) 0.0450(6) Uani d . 1 1
C C7 0.4875(2) 0.7497(3) 0.49968(9) 0.0468(6) Uani d . 1 1
C C8 0.4052(2) 0.6676(3) 0.46970(10) 0.0495(7) Uani d . 1 1
H H8A 0.3543 0.7445 0.4566 0.059 Uiso calc R 1 1
H H8B 0.3617 0.5892 0.4858 0.059 Uiso calc R 1 1
C C9 0.3863(2) 0.4642(3) 0.40109(9) 0.0501(7) Uani d . 1 1
C C10 0.3272(2) 0.3106(3) 0.35029(10) 0.0514(7) Uani d . 1 1
C C11 0.3335(2) 0.2139(3) 0.31076(11) 0.0541(7) Uani d . 1 1
C C12 0.2370(3) 0.1585(3) 0.29051(11) 0.0621(8) Uani d . 1 1
H H12A 0.1665 0.1820 0.3020 0.075 Uiso calc R 1 1
C C13 0.2476(3) 0.0681(4) 0.25307(11) 0.0717(10) Uani d . 1 1
H H13A 0.1842 0.0287 0.2389 0.086 Uiso calc R 1 1
C C14 0.3520(3) 0.0365(4) 0.23684(12) 0.0779(10) Uani d . 1 1
H H14A 0.3575 -0.0232 0.2111 0.093 Uiso calc R 1 1
C C15 0.4355(3) 0.1747(4) 0.29175(12) 0.0702(9) Uani d . 1 1
H H15A 0.5005 0.2127 0.3051 0.084 Uiso calc R 1 1

loop_
_atom_site_aniso_label
_atom_site_aniso_U_11
_atom_site_aniso_U_22
_atom_site_aniso_U_33
_atom_site_aniso_U_12
_atom_site_aniso_U_13
_atom_site_aniso_U_23
Br1 0.1083(4) 0.0886(3) 0.0597(3) -0.00727(19) 0.02208(18) -0.00144(17)
S2 0.0409(4) 0.0600(4) 0.0711(5) -0.0033(3) 0.0054(3) -0.0031(4)
O1 0.0357(14) 0.0716(13) 0.0808(15) 0.0013(10) -0.0025(10) 0.0025(11)
O2 0.0407(11) 0.0572(10) 0.0578(12) -0.0024(9) 0.0065(9) 0.0010(9)
N1 0.0405(14) 0.0658(15) 0.0716(17) -0.0039(11) 0.0083(12) -0.0052(12)
N2 0.0454(16) 0.0682(16) 0.0759(18) -0.0064(11) 0.0074(14) -0.0062(13)
N3 0.075(2) 0.103(2) 0.076(2) 0.0034(17) 0.0039(16) -0.0197(17)
C1 0.0354(17) 0.0653(17) 0.068(2) -0.0096(13) -0.0067(13) 0.0019(15)
C2 0.0432(18) 0.075(2) 0.074(2) -0.0041(15) 0.0102(15) 0.0014(17)
C3 0.059(2) 0.0566(16) 0.0527(17) -0.0062(14) 0.0036(14) 0.0095(13)
C4 0.055(2) 0.0570(17) 0.0592(19) -0.0102(13) -0.0151(14) 0.0116(14)
C5 0.0409(16) 0.0536(16) 0.0638(18) -0.0013(12) -0.0102(13) 0.0114(14)
C6 0.0343(15) 0.0450(13) 0.0558(16) -0.0031(11) -0.0059(12) 0.0128(12)
C7 0.0350(18) 0.0455(14) 0.0600(17) -0.0014(11) -0.0046(12) 0.0130(12)
C8 0.0381(16) 0.0504(15) 0.0601(17) -0.0002(11) 0.0001(12) 0.0039(12)
C9 0.0451(18) 0.0450(14) 0.0600(18) 0.0018(12) 0.0039(13) 0.0057(13)
C10 0.0409(18) 0.0515(16) 0.0619(19) -0.0025(12) 0.0015(13) 0.0096(13)
C11 0.053(2) 0.0515(15) 0.0580(18) 0.0001(12) -0.0009(13) 0.0075(13)
C12 0.053(2) 0.0605(18) 0.073(2) -0.0053(14) -0.0073(16) 0.0071(15)
C13 0.074(3) 0.069(2) 0.072(2) -0.0099(18) -0.0188(18) -0.0001(17)
C14 0.085(3) 0.079(2) 0.070(2) 0.002(2) -0.010(2) -0.0093(18)
C15 0.055(2) 0.087(2) 0.069(2) -0.0046(16) 0.0017(16) -0.0092(17)

loop_
_atom_type_symbol
_atom_type_description
_atom_type_scat_dispersion_real
_atom_type_scat_dispersion_imag
_atom_type_scat_source
C C 0.0033 0.0016 'International Tables Vol C Tables 4.2.6.8 and 6.1.1.4'
H H 0.0000 0.0000 'International Tables Vol C Tables 4.2.6.8 and 6.1.1.4'
N N 0.0061 0.0033 'International Tables Vol C Tables 4.2.6.8 and 6.1.1.4'
O O 0.0106 0.0060 'International Tables Vol C Tables 4.2.6.8 and 6.1.1.4'
S S 0.1246 0.1234 'International Tables Vol C Tables 4.2.6.8 and 6.1.1.4'
Br Br -0.2901 2.4595 'International Tables Vol C Tables 4.2.6.8 and 6.1.1.4'

loop_
_geom_angle_atom_site_label_1
_geom_angle_atom_site_label_2
_geom_angle_atom_site_label_3
_geom_angle
C9 S2 C8 99.97(13)
C9 O2 C10 102.6(2)
C9 N1 N2 105.2(2)
C10 N2 N1 106.8(2)
C15 N3 C14 116.7(3)
C2 C1 C6 120.1(3)
C2 C1 H1B 119.9
C6 C1 H1B 119.9
C3 C2 C1 119.9(3)
C3 C2 H2B 120.0
C1 C2 H2B 120.0
C2 C3 C4 121.1(3)
C2 C3 Br1 120.0(2)
C4 C3 Br1 118.9(2)
C5 C4 C3 119.2(3)
C5 C4 H4A 120.4
C3 C4 H4A 120.4
C4 C5 C6 120.7(3)
C4 C5 H5A 119.6
C6 C5 H5A 119.6
C1 C6 C5 118.9(3)
C1 C6 C7 122.5(3)
C5 C6 C7 118.6(2)
O1 C7 C6 121.1(2)
O1 C7 C8 119.2(3)
C6 C7 C8 119.7(2)
C7 C8 S2 105.69(19)
C7 C8 H8A 110.6
S2 C8 H8A 110.6
C7 C8 H8B 110.6
S2 C8 H8B 110.6
H8A C8 H8B 108.7
N1 C9 O2 113.2(2)
N1 C9 S2 132.5(2)
O2 C9 S2 114.32(19)
N2 C10 O2 112.2(3)
N2 C10 C11 129.3(3)
O2 C10 C11 118.5(2)
C12 C11 C15 117.7(3)
C12 C11 C10 120.8(3)
C15 C11 C10 121.5(3)
C13 C12 C11 118.5(3)
C13 C12 H12A 120.8
C11 C12 H12A 120.8
C14 C13 C12 119.4(3)
C14 C13 H13A 120.3
C12 C13 H13A 120.3
N3 C14 C13 123.6(4)
N3 C14 H14A 118.2
C13 C14 H14A 118.2
N3 C15 C11 124.1(3)
N3 C15 H15A 117.9
C11 C15 H15A 117.9

loop_
_geom_bond_atom_site_label_1
_geom_bond_atom_site_label_2
_geom_bond_distance
Br1 C3 1.891(3)
S2 C9 1.722(3)
S2 C8 1.804(3)
O1 C7 1.217(3)
O2 C9 1.357(3)
O2 C10 1.372(3)
N1 C9 1.283(4)
N1 N2 1.424(3)
N2 C10 1.272(4)
N3 C15 1.326(4)
N3 C14 1.330(5)
C1 C2 1.376(4)
C1 C6 1.387(4)
C1 H1B 0.9300
C2 C3 1.365(4)
C2 H2B 0.9300
C3 C4 1.382(4)
C4 C5 1.363(4)
C4 H4A 0.9300
C5 C6 1.398(4)
C5 H5A 0.9300
C6 C7 1.480(4)
C7 C8 1.504(4)
C8 H8A 0.9700
C8 H8B 0.9700
C10 C11 1.451(4)
C11 C12 1.384(4)
C11 C15 1.385(4)
C12 C13 1.372(4)
C12 H12A 0.9300
C13 C14 1.364(4)
C13 H13A 0.9300
C14 H14A 0.9300
C15 H15A 0.9300

loop_
_geom_hbond_atom_site_label_D
_geom_hbond_atom_site_label_H
_geom_hbond_atom_site_label_A
_geom_hbond_site_symmetry_A
_geom_hbond_distance_DH
_geom_hbond_distance_HA
_geom_hbond_distance_DA
_geom_hbond_angle_DHA
C1 H1B O1 4_466 0.93 2.42 3.260(3) 150
C2 H2B S2 4_466 0.93 2.86 3.716(3) 153
C4 H4A N2 4_566 0.93 2.58 3.372(4) 144

loop_
_geom_torsion_atom_site_label_1
_geom_torsion_atom_site_label_2
_geom_torsion_atom_site_label_3
_geom_torsion_atom_site_label_4
_geom_torsion
C9 N1 N2 C10 0.6(3)
C6 C1 C2 C3 -0.5(5)
C1 C2 C3 C4 0.3(5)
C1 C2 C3 Br1 179.8(2)
C2 C3 C4 C5 0.2(4)
Br1 C3 C4 C5 -179.3(2)
C3 C4 C5 C6 -0.6(4)
C2 C1 C6 C5 0.1(4)
C2 C1 C6 C7 -179.5(3)
C4 C5 C6 C1 0.5(4)
C4 C5 C6 C7 -179.9(2)
C1 C6 C7 O1 175.7(3)
C5 C6 C7 O1 -3.8(4)
C1 C6 C7 C8 -4.4(4)
C5 C6 C7 C8 176.0(2)
O1 C7 C8 S2 -4.8(3)
C6 C7 C8 S2 175.32(19)
C9 S2 C8 C7 172.56(17)
N2 N1 C9 O2 -0.4(3)
N2 N1 C9 S2 -178.9(2)
C10 O2 C9 N1 0.1(3)
C10 O2 C9 S2 178.86(18)
C8 S2 C9 N1 -7.1(3)
C8 S2 C9 O2 174.34(19)
N1 N2 C10 O2 -0.6(3)
N1 N2 C10 C11 179.7(3)
C9 O2 C10 N2 0.3(3)
C9 O2 C10 C11 -179.9(2)
N2 C10 C11 C12 12.1(5)
O2 C10 C11 C12 -167.6(2)
N2 C10 C11 C15 -168.4(3)
O2 C10 C11 C15 11.9(4)
C15 C11 C12 C13 0.2(4)
C10 C11 C12 C13 179.7(3)
C11 C12 C13 C14 -0.4(5)
C15 N3 C14 C13 -1.6(6)
C12 C13 C14 N3 1.2(6)
C14 N3 C15 C11 1.4(5)
C12 C11 C15 N3 -0.7(5)
C10 C11 C15 N3 179.8(3)

_cod_database_fobs_code 2242162
